data_1501597
loop_
_publ_author_name
'Nadia Malek'
'Thierry Maris'
'Marie-Eve Perron'
'James D. Wuest'

_publ_section_title
;
 Molecular Tectonics: Porous Cleavable Networks Constructed by
 Dipole-Directed Stacking of Hydrogen-Bonded Sheets
;
_journal_name_full 'Angew. Chem. Int. Ed.'
_journal_page_first 4021
_journal_page_last 4025
_journal_paper_doi 10.1002/anie.200500198
_journal_volume 44
_journal_year 2005
_chemical_compound_source 'Synthesized by the authors. See text'
_chemical_formula_sum 'C21 H24 N3 O10 P'
_chemical_formula_weight 509.40
_chemical_name_systematic
; 
 ? 
;
_space_group_IT_number 147
_symmetry_cell_setting trigonal
_symmetry_space_group_name_Hall '-P 3'
_symmetry_space_group_name_H-M 'P -3'
_atom_sites_solution_hydrogens geom
_atom_sites_solution_primary direct
_atom_sites_solution_secondary difmap
_audit_creation_method SHELXL-97
_cell_angle_alpha 90.00
_cell_angle_beta 90.00
_cell_angle_gamma 120.00
_cell_formula_units_Z 2
_cell_length_a 16.9535(8)
_cell_length_b 16.9535(8)
_cell_length_c 5.2396(3)
_cell_measurement_reflns_used 5990
_cell_measurement_temperature 223(2)
_cell_measurement_theta_max 69.61
_cell_measurement_theta_min 3.01
_cell_volume 1304.21(11)
_computing_cell_refinement 'SMART (Bruker, 1999)'
_computing_data_collection 'SMART (Bruker, 1999)'
_computing_data_reduction 'SAINT (Bruker, 1999)'
_computing_molecular_graphics 'SHELXTL (Bruker, 1997)'
_computing_publication_material 'UdMX (local program)'
_computing_structure_refinement 'SHELXL97 (Sheldrick, 1997)'
_computing_structure_solution 'SHELXS97 (Sheldrick, 1997)'
_diffrn_ambient_temperature 223(2)
_diffrn_detector_area_resol_mean 5.5
_diffrn_measured_fraction_theta_full 1.000
_diffrn_measured_fraction_theta_max 1.000
_diffrn_measurement_device_type 'Bruker AXS Smart 2K/Platform'
_diffrn_measurement_method \w
_diffrn_radiation_monochromator graphite
_diffrn_radiation_source 'Sealed Tube'
_diffrn_radiation_type CuK\a
_diffrn_radiation_wavelength 1.54178
_diffrn_reflns_av_R_equivalents 0.024
_diffrn_reflns_av_sigmaI/netI 0.0142
_diffrn_reflns_limit_h_max 20
_diffrn_reflns_limit_h_min -20
_diffrn_reflns_limit_k_max 20
_diffrn_reflns_limit_k_min -20
_diffrn_reflns_limit_l_max 6
_diffrn_reflns_limit_l_min -6
_diffrn_reflns_number 15509
_diffrn_reflns_theta_full 70.02
_diffrn_reflns_theta_max 70.02
_diffrn_reflns_theta_min 3.01
_diffrn_standards_decay_% -0.11
_diffrn_standards_number 83
_exptl_absorpt_coefficient_mu 1.433
_exptl_absorpt_correction_T_max 1.0000
_exptl_absorpt_correction_T_min 0.7800
_exptl_absorpt_correction_type multi-scan
_exptl_absorpt_process_details 'Sadabs (Sheldrick,1996)'
_exptl_crystal_colour Colourless
_exptl_crystal_density_diffrn 1.297
_exptl_crystal_density_method 'not measured'
_exptl_crystal_description block
_exptl_crystal_F_000 532
_exptl_crystal_size_max 0.40
_exptl_crystal_size_mid 0.15
_exptl_crystal_size_min 0.15
_refine_diff_density_max 0.605
_refine_diff_density_min -0.333
_refine_diff_density_rms 0.097
_refine_ls_extinction_method none
_refine_ls_goodness_of_fit_ref 1.086
_refine_ls_hydrogen_treatment constr
_refine_ls_matrix_type full
_refine_ls_number_parameters 137
_refine_ls_number_reflns 1659
_refine_ls_number_restraints 73
_refine_ls_restrained_S_all 1.077
_refine_ls_R_factor_all 0.0841
_refine_ls_R_factor_gt 0.0772
_refine_ls_shift/su_max 0.674
_refine_ls_shift/su_mean 0.064
_refine_ls_structure_factor_coef Fsqd
_refine_ls_weighting_details 'calc w=1/[\s^2^(Fo^2^)+(0.1757P)^2^+0.8000P] where P=(Fo^2^+2Fc^2^)/3'
_refine_ls_weighting_scheme calc
_refine_ls_wR_factor_gt 0.2660
_refine_ls_wR_factor_ref 0.2729
_reflns_number_gt 1404
_reflns_number_total 1659
_reflns_threshold_expression I>2\s(I)
_cod_data_source_file deposit.cif
_cod_data_source_block jiw602
_cod_original_sg_symbol_H-M P-3
_cod_database_code 1501597

loop_
_symmetry_equiv_pos_as_xyz
'x, y, z'
'-y, x-y, z'
'-x+y, -x, z'
'-x, -y, -z'
'y, -x+y, -z'
'x-y, x, -z'

loop_
_atom_site_label
_atom_site_type_symbol
_atom_site_fract_x
_atom_site_fract_y
_atom_site_fract_z
_atom_site_U_iso_or_equiv
_atom_site_adp_type
_atom_site_occupancy
_atom_site_symmetry_multiplicity
_atom_site_calc_flag
_atom_site_refinement_flags
_atom_site_disorder_assembly
_atom_site_disorder_group
P1 P 0.3333 0.6667 1.1319(3) 0.0503(5) Uani 1 3 d S . .
O1 O 0.3333 0.6667 1.4119(8) 0.0668(12) Uani 1 3 d S . .
C1 C 0.3656(2) 0.7768(2) 1.0032(6) 0.0497(8) Uani 1 1 d . . .
C2 C 0.4242(2) 0.8139(2) 0.8041(6) 0.0514(8) Uani 1 1 d . . .
H2 H 0.4501 0.7817 0.7296 0.062 Uiso 1 1 calc . . .
N3 N 0.44561(19) 0.89688(18) 0.7119(5) 0.0540(8) Uani 1 1 d . . .
H3 H 0.4836 0.9185 0.5848 0.065 Uiso 1 1 calc . . .
C4 C 0.4111(2) 0.9489(2) 0.8066(7) 0.0592(9) Uani 1 1 d . . .
O4 O 0.4345(2) 1.02503(18) 0.7048(5) 0.0736(8) Uani 1 1 d . . .
C5 C 0.3513(3) 0.9115(3) 1.0192(8) 0.0665(10) Uani 1 1 d . . .
H5 H 0.3269 0.9448 1.0956 0.080 Uiso 1 1 calc . . .
C6 C 0.3295(3) 0.8289(3) 1.1118(7) 0.0619(9) Uani 1 1 d . . .
H6 H 0.2896 0.8052 1.2514 0.074 Uiso 1 1 calc . . .
O10 O 0.1540(13) 0.7647(11) 0.604(4) 0.202(7) Uani 0.598(10) 1 d PDU A 1
O11 O 0.0980(7) 0.7674(6) 0.226(3) 0.187(6) Uani 0.598(10) 1 d PDU A 1
H11 H 0.0919 0.7159 0.2085 0.280 Uiso 0.60 1 calc P A 1
C10 C 0.1332(6) 0.7997(8) 0.449(3) 0.165(9) Uani 0.598(10) 1 d PDU A 1
C11 C 0.1514(12) 0.8949(10) 0.528(5) 0.210(11) Uani 0.598(10) 1 d PDU A 1
H11A H 0.1462 0.9263 0.3803 0.315 Uiso 0.598(10) 1 calc PR A 1
H11B H 0.2123 0.9296 0.5992 0.315 Uiso 0.598(10) 1 calc PR A 1
H11C H 0.1071 0.8887 0.6559 0.315 Uiso 0.598(10) 1 calc PR A 1
O20 O 0.183(2) 0.795(3) 0.585(8) 0.202(7) Uani 0.311(9) 1 d PDU B 2
O21 O 0.0483(14) 0.7488(11) 0.463(6) 0.187(6) Uani 0.311(9) 1 d PDU B 2
H21 H 0.0548 0.7073 0.4019 0.280 Uiso 0.31 1 calc P B 2
C20 C 0.1193(16) 0.8020(15) 0.602(5) 0.165(9) Uani 0.311(9) 1 d PDU B 2
C21 C 0.122(2) 0.873(2) 0.789(9) 0.210(11) Uani 0.311(9) 1 d PDU B 2
H21A H 0.1044 0.8467 0.9572 0.315 Uiso 0.311(9) 1 calc PR B 2
H21B H 0.0809 0.8935 0.7309 0.315 Uiso 0.311(9) 1 calc PR B 2
H21C H 0.1838 0.9251 0.7953 0.315 Uiso 0.311(9) 1 calc PR B 2
O30 O 0.097(7) 0.764(7) 0.82(2) 0.240 Uiso 0.091(9) 1 d PD C 3
O31 O -0.018(7) 0.739(7) 0.583(19) 0.240 Uiso 0.091(9) 1 d PD C 3
H31 H -0.0535 0.7238 0.7064 0.360 Uiso 0.09 1 calc P C 3
C30 C 0.051(6) 0.729(5) 0.642(16) 0.240 Uiso 0.091(9) 1 d PD C 3
C31 C 0.077(10) 0.670(10) 0.48(2) 0.240 Uiso 0.091(9) 1 d PD C 3
H31A H 0.0735 0.6208 0.5803 0.360 Uiso 0.091(9) 1 calc PR C 3
H31B H 0.1385 0.7072 0.4135 0.360 Uiso 0.091(9) 1 calc PR C 3
H31C H 0.0350 0.6449 0.3352 0.360 Uiso 0.091(9) 1 calc PR C 3

loop_
_atom_site_aniso_label
_atom_site_aniso_U_11
_atom_site_aniso_U_22
_atom_site_aniso_U_33
_atom_site_aniso_U_23
_atom_site_aniso_U_13
_atom_site_aniso_U_12
P1 0.0513(6) 0.0513(6) 0.0483(8) 0.000 0.000 0.0257(3)
O1 0.0754(17) 0.0754(17) 0.050(2) 0.000 0.000 0.0377(9)
C1 0.0505(17) 0.0495(16) 0.0485(16) -0.0038(12) -0.0030(12) 0.0245(14)
C2 0.0550(18) 0.0473(16) 0.0515(17) -0.0055(13) -0.0020(13) 0.0253(14)
N3 0.0591(16) 0.0477(14) 0.0542(15) -0.0014(11) 0.0022(12) 0.0258(12)
C4 0.061(2) 0.0522(18) 0.068(2) -0.0018(15) -0.0039(16) 0.0302(16)
O4 0.0825(18) 0.0562(15) 0.090(2) 0.0102(13) 0.0124(15) 0.0402(14)
C5 0.070(2) 0.063(2) 0.078(2) 0.0008(17) 0.0122(18) 0.0419(18)
C6 0.063(2) 0.062(2) 0.064(2) 0.0005(15) 0.0093(16) 0.0338(17)
O10 0.292(17) 0.121(14) 0.194(9) -0.022(9) -0.074(10) 0.103(13)
O11 0.098(7) 0.089(5) 0.36(2) -0.008(8) -0.031(7) 0.035(5)
C10 0.072(6) 0.134(9) 0.27(2) 0.081(13) 0.009(10) 0.034(5)
C11 0.132(12) 0.095(9) 0.40(4) -0.032(15) -0.020(16) 0.056(9)
O20 0.292(17) 0.121(14) 0.194(9) -0.022(9) -0.074(10) 0.103(13)
O21 0.098(7) 0.089(5) 0.36(2) -0.008(8) -0.031(7) 0.035(5)
C20 0.072(6) 0.134(9) 0.27(2) 0.081(13) 0.009(10) 0.034(5)
C21 0.132(12) 0.095(9) 0.40(4) -0.032(15) -0.020(16) 0.056(9)

loop_
_atom_type_symbol
_atom_type_description
_atom_type_scat_dispersion_real
_atom_type_scat_dispersion_imag
_atom_type_scat_source
C C 0.0181 0.0091 'International Tables Vol C Tables 4.2.6.8 and 6.1.1.4'
H H 0.0000 0.0000 'International Tables Vol C Tables 4.2.6.8 and 6.1.1.4'
N N 0.0311 0.0180 'International Tables Vol C Tables 4.2.6.8 and 6.1.1.4'
O O 0.0492 0.0322 'International Tables Vol C Tables 4.2.6.8 and 6.1.1.4'
P P 0.2955 0.4335 'International Tables Vol C Tables 4.2.6.8 and 6.1.1.4'

loop_
_geom_angle_atom_site_label_1
_geom_angle_atom_site_label_2
_geom_angle_atom_site_label_3
_geom_angle_site_symmetry_1
_geom_angle_site_symmetry_3
_geom_angle
_geom_angle_publ_flag
O1 P1 C1 . . 112.08(11) y
O1 P1 C1 . 2_665 112.08(11) y
C1 P1 C1 . 2_665 106.74(12) y
O1 P1 C1 . 3_565 112.08(11) y
C1 P1 C1 . 3_565 106.74(12) y
C1 P1 C1 2_665 3_565 106.74(12) y
C2 C1 C6 . . 117.5(3) y
C2 C1 P1 . . 122.9(2) y
C6 C1 P1 . . 119.6(2) y
N3 C2 C1 . . 120.6(3) y
N3 C2 H2 . . 119.7 ?
C1 C2 H2 . . 119.7 ?
C2 N3 C4 . . 124.0(3) y
C2 N3 H3 . . 118 ?
C4 N3 H3 . . 118 ?
O4 C4 N3 . . 119.1(3) y
O4 C4 C5 . . 125.1(3) y
N3 C4 C5 . . 115.8(3) y
C4 O4 C31 . 6_666 146(5) y
C6 C5 C4 . . 120.5(3) y
C6 C5 H5 . . 119.7 ?
C4 C5 H5 . . 119.7 ?
C5 C6 C1 . . 121.5(3) y
C5 C6 H6 . . 119.2 ?
C1 C6 H6 . . 119.2 ?
C10 O11 H11 . . 109.2 ?
O10 C10 O11 . . 127.30(14) y
O10 C10 C11 . . 113.20(14) y
O11 C10 C11 . . 119.50(13) y
C20 O21 H21 . . 109.5 ?
O20 C20 O21 . . 118(3) y
O20 C20 C21 . . 118(2) y
O21 C20 C21 . . 124(2) y
C20 C21 H21A . . 109.6 ?
C20 C21 H21B . . 109.6 ?
H21A C21 H21B . . 109.4 ?
C20 C21 H21C . . 109.4 ?
H21A C21 H21C . . 109.4 ?
H21B C21 H21C . . 109.4 ?
C30 O31 H31 . . 109.3 ?
O30 C30 O31 . . 122(3) y
O30 C30 C31 . . 117(3) y
O31 C30 C31 . . 121(3) y

loop_
_geom_bond_atom_site_label_1
_geom_bond_atom_site_label_2
_geom_bond_site_symmetry_2
_geom_bond_distance
_geom_bond_publ_flag
P1 O1 . 1.467(4) y
P1 C1 . 1.794(3) y
P1 C1 2_665 1.794(3) y
P1 C1 3_565 1.794(3) y
C1 C2 . 1.359(5) y
C1 C6 . 1.420(5) y
C2 N3 . 1.353(4) y
C2 H2 . 0.94 ?
N3 C4 . 1.372(4) y
N3 H3 . 0.8699 ?
C4 O4 . 1.263(4) y
C4 C5 . 1.424(5) y
O4 C31 6_666 1.52(13) y
C5 C6 . 1.348(5) y
C5 H5 . 0.9401 ?
C6 H6 . 0.9401 ?
O10 C10 . 1.161(8) y
O11 C10 . 1.300(8) y
O11 H11 . 0.8316 ?
C10 C11 . 1.541(8) y
C11 H11a . 0.97 ?
C11 H11b . 0.97 ?
C11 H11c . 0.97 ?
O20 C20 . 1.148(19) y
O21 C20 . 1.306(18) y
O21 H21 . 0.8303 ?
C20 C21 . 1.536(19) y
C21 H21a . 0.9707 ?
C21 H21b . 0.9707 ?
C21 H21c . 0.9707 ?
O30 C30 . 1.16(2) y
O31 C30 . 1.31(2) y
O31 H31 . 0.8251 ?
C30 C31 . 1.54(2) y
C31 H31a . 1.0267 ?
C31 H31b . 1.0253 ?
C31 H31c . 1.0236 ?

loop_
_geom_hbond_atom_site_label_D
_geom_hbond_atom_site_label_H
_geom_hbond_atom_site_label_A
_geom_hbond_distance_DH
_geom_hbond_distance_HA
_geom_hbond_distance_DA
_geom_hbond_angle_DHA
_geom_hbond_site_symmetry_A
N3 H3 O4 0.87 1.95 2.821(4) 175.0 4_676
O11 H11 O4 0.83 1.90 2.635(10) 147.3 5_456
O21 H21 O4 0.83 1.87 2.66(2) 159.3 5_456

loop_
_geom_torsion_atom_site_label_1
_geom_torsion_atom_site_label_2
_geom_torsion_atom_site_label_3
_geom_torsion_atom_site_label_4
_geom_torsion_site_symmetry_1
_geom_torsion_site_symmetry_4
_geom_torsion
_geom_torsion_publ_flag
O1 P1 C1 C2 . . 136.4(3) y
C1 P1 C1 C2 2_665 . -100.5(2) y
C1 P1 C1 C2 3_565 . 13.3(3) y
O1 P1 C1 C6 . . -43.3(3) y
C1 P1 C1 C6 2_665 . 79.8(4) y
C1 P1 C1 C6 3_565 . -166.3(3) y
C6 C1 C2 N3 . . -1.1(5) y
P1 C1 C2 N3 . . 179.2(2) y
C1 C2 N3 C4 . . -0.3(5) y
C2 N3 C4 O4 . . -179.1(3) y
C2 N3 C4 C5 . . 1.7(5) y
N3 C4 O4 C31 . 6_666 101(10) y
C5 C4 O4 C31 . 6_666 -80(10) y
O4 C4 C5 C6 . . 179.1(4) y
N3 C4 C5 C6 . . -1.8(6) y
C4 C5 C6 C1 . . 0.5(6) y
C2 C1 C6 C5 . . 1.0(6) y
P1 C1 C6 C5 . . -179.3(3) y
